data_4322262
loop_
_publ_author_name
'Liliana A. M\^iinea'
'Seigi Suh'
'David M. Hoffman'

_publ_section_title
;
 Indium Fluoroalkoxide Compounds
;
_journal_name_full 'Inorganic Chemistry'
_journal_page_first 4447
_journal_page_last 4454
_journal_paper_doi 10.1021/ic990315j
_journal_volume 38
_journal_year 1999
_chemical_formula_sum 'C24 H36 F18 In2 O6'
_chemical_formula_weight 992.17
_chemical_name_systematic ?
_space_group_IT_number 15
_symmetry_cell_setting monoclinic
_symmetry_space_group_name_Hall '-C 2yc'
_symmetry_space_group_name_H-M 'C 1 2/c 1'
_atom_sites_solution_hydrogens geom
_atom_sites_solution_primary direct
_atom_sites_solution_secondary difmap
_audit_creation_method SHELXL-97
_cell_angle_alpha 90.00
_cell_angle_beta 115.877(1)
_cell_angle_gamma 90.00
_cell_formula_units_Z 8
_cell_length_a 21.3967(13)
_cell_length_b 18.3406(11)
_cell_length_c 20.0887(13)
_cell_measurement_reflns_used 6198
_cell_measurement_temperature 223(2)
_cell_measurement_theta_max 23.31
_cell_measurement_theta_min 1.53
_cell_volume 7092.9(8)
_computing_cell_refinement 'Siemens SAINT software (Siemens, 1996)'
_computing_data_collection 'Siemens SMART software (Siemens, 1996)'
_computing_data_reduction 'Siemens SAINT software (Siemens, 1996)'
_computing_structure_refinement 'SHELXL-97 (Sheldrick, 1997)'
_computing_structure_solution 'SHELXS-97 (Sheldrick, 1990)'
_diffrn_ambient_temperature 223(2)
_diffrn_detector_area_resol_mean 1K
_diffrn_measured_fraction_theta_full 0.978
_diffrn_measured_fraction_theta_max 0.978
_diffrn_measurement_device_type 'Siemens SMART CCD'
_diffrn_measurement_method CCD
_diffrn_radiation_monochromator graphite
_diffrn_radiation_source 'fine-focus sealed tube'
_diffrn_radiation_type MoK\a
_diffrn_radiation_wavelength 0.71073
_diffrn_reflns_av_R_equivalents 0.031
_diffrn_reflns_av_sigmaI/netI 0.0241
_diffrn_reflns_limit_h_max 21
_diffrn_reflns_limit_h_min -23
_diffrn_reflns_limit_k_max 20
_diffrn_reflns_limit_k_min 0
_diffrn_reflns_limit_l_max 22
_diffrn_reflns_limit_l_min 0
_diffrn_reflns_number 15701
_diffrn_reflns_theta_full 23.31
_diffrn_reflns_theta_max 23.31
_diffrn_reflns_theta_min 1.53
_diffrn_standards_decay_% 0.0
_exptl_absorpt_coefficient_mu 1.430
_exptl_absorpt_correction_T_max 0.9883
_exptl_absorpt_correction_T_min 0.6838
_exptl_absorpt_correction_type empirical
_exptl_crystal_colour Colorless
_exptl_crystal_density_diffrn 1.858
_exptl_crystal_density_method 'not measured'
_exptl_crystal_description Block
_exptl_crystal_F_000 3904
_exptl_crystal_size_max 0.35
_exptl_crystal_size_mid 0.15
_exptl_crystal_size_min 0.10
_refine_diff_density_max 1.083
_refine_diff_density_min -1.191
_refine_diff_density_rms 0.142
_refine_ls_extinction_method none
_refine_ls_goodness_of_fit_ref 1.052
_refine_ls_hydrogen_treatment mixed
_refine_ls_matrix_type full
_refine_ls_number_parameters 306
_refine_ls_number_reflns 5023
_refine_ls_number_restraints 6
_refine_ls_restrained_S_all 1.051
_refine_ls_R_factor_all 0.0631
_refine_ls_R_factor_gt 0.0560
_refine_ls_shift/su_max 0.129
_refine_ls_shift/su_mean 0.017
_refine_ls_structure_factor_coef Fsqd
_refine_ls_weighting_details 'calc w=1/[\s^2^(Fo^2^)+(0.0483P)^2^+172.0616P] where P=(Fo^2^+2Fc^2^)/3'
_refine_ls_weighting_scheme calc
_refine_ls_wR_factor_gt 0.1384
_refine_ls_wR_factor_ref 0.1444
_reflns_number_gt 4364
_reflns_number_total 5207
_reflns_threshold_expression >4sigma(I)
_cod_data_source_file ic990315j_1.cif
_cod_data_source_block k435[In{OMe2(CF3)}3]2
_cod_depositor_comments
;
 Replacing the '=46' prefix with the 'F' prefix in atom names.

 Antanas Vaitkus,
 2017-01-05
;
_cod_database_code 4322262

loop_
_symmetry_equiv_pos_as_xyz
'x, y, z'
'-x, y, -z+1/2'
'x+1/2, y+1/2, z'
'-x+1/2, y+1/2, -z+1/2'
'-x, -y, -z'
'x, -y, z-1/2'
'-x+1/2, -y+1/2, -z'
'x+1/2, -y+1/2, z-1/2'

loop_
_atom_site_label
_atom_site_type_symbol
_atom_site_fract_x
_atom_site_fract_y
_atom_site_fract_z
_atom_site_U_iso_or_equiv
_atom_site_adp_type
_atom_site_occupancy
_atom_site_symmetry_multiplicity
_atom_site_calc_flag
_atom_site_refinement_flags
_atom_site_disorder_assembly
_atom_site_disorder_group
In1 In 0.55103(3) 0.48227(3) 0.70623(3) 0.02981(19) Uani 1 1 d D . .
In2 In 0.43035(3) 0.98744(3) 0.66748(3) 0.03038(19) Uani 1 1 d D . .
F1 F 0.3876(3) 0.5777(3) 0.5607(3) 0.0618(15) Uani 1 1 d . . .
F2 F 0.4544(3) 0.4920(3) 0.5569(3) 0.0557(14) Uani 1 1 d . . .
F3 F 0.3441(3) 0.4850(3) 0.4911(3) 0.0661(16) Uani 1 1 d . . .
F10 F 0.6371(3) 1.0907(3) 0.7091(4) 0.0698(17) Uani 1 1 d . . .
F11 F 0.6942(3) 1.0046(3) 0.6892(4) 0.0682(17) Uani 1 1 d . . .
F12 F 0.6813(3) 1.0051(3) 0.7904(3) 0.0633(15) Uani 1 1 d . . .
F13 F 0.3706(4) 1.2320(3) 0.5145(3) 0.0746(18) Uani 1 1 d . . .
F14 F 0.3237(4) 1.1316(4) 0.4605(3) 0.084(2) Uani 1 1 d . . .
F15 F 0.4342(4) 1.1405(4) 0.5203(4) 0.0816(19) Uani 1 1 d . . .
O1 O 0.4450(2) 0.4908(3) 0.6860(3) 0.0308(12) Uani 1 1 d . . .
O4 O 0.5410(3) 0.9971(3) 0.7177(3) 0.0323(12) Uani 1 1 d . . .
O5 O 0.3734(3) 1.0578(3) 0.5910(3) 0.0519(16) Uani 1 1 d . B .
C1 C 0.3859(4) 0.4663(5) 0.6197(4) 0.0364(18) Uani 1 1 d . . .
C2 C 0.3911(5) 0.5055(5) 0.5568(5) 0.047(2) Uani 1 1 d . A .
C3 C 0.3194(4) 0.4903(5) 0.6228(5) 0.049(2) Uani 1 1 d . A .
H3A H 0.3195 0.5429 0.6280 0.074 Uiso 1 1 calc R . .
H3B H 0.3162 0.4675 0.6647 0.074 Uiso 1 1 calc R . .
H3C H 0.2798 0.4758 0.5775 0.074 Uiso 1 1 calc R . .
C4 C 0.3892(5) 0.3837(5) 0.6105(5) 0.048(2) Uani 1 1 d . A .
H4A H 0.4326 0.3712 0.6088 0.072 Uiso 1 1 calc R . .
H4B H 0.3505 0.3685 0.5649 0.072 Uiso 1 1 calc R . .
H4C H 0.3867 0.3591 0.6520 0.072 Uiso 1 1 calc R . .
O2 O 0.5815(15) 0.5553(12) 0.6560(17) 0.053(2) Uiso 0.196(7) 1 d PG A 1
C5 C 0.5638(11) 0.6310(12) 0.6392(13) 0.037(2) Uiso 0.196(7) 1 d PG A 1
C6 C 0.6229(12) 0.6700(12) 0.6345(14) 0.108(3) Uiso 0.196(7) 1 d PG A 1
F4 F 0.6063(19) 0.7409(12) 0.619(2) 0.143(3) Uiso 0.196(7) 1 d PG A 1
F5 F 0.6798(12) 0.6645(18) 0.6999(17) 0.143(3) Uiso 0.196(7) 1 d PG A 1
F6 F 0.6361(17) 0.6398(18) 0.5807(18) 0.143(3) Uiso 0.196(7) 1 d PG A 1
C7 C 0.5489(19) 0.6653(18) 0.700(2) 0.108(3) Uiso 0.196(7) 1 d PG A 1
H7A H 0.5894 0.6613 0.7467 0.162 Uiso 0.196(7) 1 d PG A 1
H7B H 0.5371 0.7157 0.6890 0.162 Uiso 0.196(7) 1 d PG A 1
H7C H 0.5108 0.6402 0.7032 0.162 Uiso 0.196(7) 1 d PG A 1
C8 C 0.4993(12) 0.637(2) 0.5651(17) 0.108(3) Uiso 0.196(7) 1 d PG A 1
H8A H 0.5087 0.6158 0.5268 0.162 Uiso 0.196(7) 1 d PG A 1
H8B H 0.4612 0.6122 0.5681 0.162 Uiso 0.196(7) 1 d PG A 1
H8C H 0.4875 0.6877 0.5539 0.162 Uiso 0.196(7) 1 d PG A 1
O2' O 0.6052(3) 0.5524(3) 0.6824(4) 0.053(2) Uiso 0.804(7) 1 d PG A 2
C5' C 0.6006(2) 0.6306(3) 0.6751(3) 0.037(2) Uiso 0.804(7) 1 d PG A 2
C6' C 0.6714(3) 0.6628(3) 0.7145(3) 0.108(3) Uiso 0.804(7) 1 d PG A 2
F4' F 0.6672(4) 0.7361(3) 0.7076(5) 0.143(3) Uiso 0.804(7) 1 d PG A 2
F5' F 0.6984(4) 0.6447(4) 0.7868(3) 0.143(3) Uiso 0.804(7) 1 d PG A 2
F6' F 0.7126(3) 0.6368(4) 0.6847(5) 0.143(3) Uiso 0.804(7) 1 d PG A 2
C7' C 0.5539(3) 0.6600(5) 0.7088(5) 0.108(3) Uiso 0.804(7) 1 d PG A 2
H7'A H 0.5732 0.6471 0.7602 0.162 Uiso 0.804(7) 1 d PG A 2
H7'B H 0.5509 0.7121 0.7039 0.162 Uiso 0.804(7) 1 d PG A 2
H7'C H 0.5083 0.6393 0.6834 0.162 Uiso 0.804(7) 1 d PG A 2
C8' C 0.5700(4) 0.6511(5) 0.5931(3) 0.108(3) Uiso 0.804(7) 1 d PG A 2
H8'A H 0.5993 0.6327 0.5719 0.162 Uiso 0.804(7) 1 d PG A 2
H8'B H 0.5244 0.6304 0.5677 0.162 Uiso 0.804(7) 1 d PG A 2
H8'C H 0.5670 0.7033 0.5882 0.162 Uiso 0.804(7) 1 d PG A 2
O3 O 0.5700(5) 0.3779(4) 0.6988(8) 0.0337(17) Uiso 0.466(10) 1 d PGD A 3
C9 C 0.6078(4) 0.3432(4) 0.6632(5) 0.036(2) Uiso 0.466(10) 1 d PG A 3
C10 C 0.6808(4) 0.3300(5) 0.7187(4) 0.060(3) Uiso 0.466(10) 1 d PG A 3
F7 F 0.6810(6) 0.2864(6) 0.7729(5) 0.097(3) Uiso 0.466(10) 1 d PG A 3
F8 F 0.7163(5) 0.2975(7) 0.6854(6) 0.097(3) Uiso 0.466(10) 1 d PG A 3
F9 F 0.7112(5) 0.3942(6) 0.7481(6) 0.097(3) Uiso 0.466(10) 1 d PG A 3
C11 C 0.5733(5) 0.2705(5) 0.6299(7) 0.060(3) Uiso 0.466(10) 1 d PG A 3
H11A H 0.5735 0.2394 0.6685 0.090 Uiso 0.466(10) 1 d PG A 3
H11B H 0.5263 0.2789 0.5942 0.090 Uiso 0.466(10) 1 d PG A 3
H11C H 0.5986 0.2474 0.6063 0.090 Uiso 0.466(10) 1 d PG A 3
C12 C 0.6075(7) 0.3927(7) 0.6018(6) 0.060(3) Uiso 0.466(10) 1 d PG A 3
H12A H 0.6292 0.4383 0.6227 0.090 Uiso 0.466(10) 1 d PG A 3
H12B H 0.6328 0.3696 0.5781 0.090 Uiso 0.466(10) 1 d PG A 3
H12C H 0.5605 0.4012 0.5661 0.090 Uiso 0.466(10) 1 d PG A 3
O3' O 0.5634(11) 0.3788(6) 0.6895(15) 0.0337(17) Uiso 0.215(8) 1 d PGD A 4
C9' C 0.6004(9) 0.3441(7) 0.6530(10) 0.036(2) Uiso 0.215(8) 1 d PG A 4
C10' C 0.6588(9) 0.3002(9) 0.7078(9) 0.060(3) Uiso 0.215(8) 1 d PG A 4
F7' F 0.6334(14) 0.2488(9) 0.7375(14) 0.097(3) Uiso 0.215(8) 1 d PG A 4
F8' F 0.6935(11) 0.2676(14) 0.6736(13) 0.097(3) Uiso 0.215(8) 1 d PG A 4
F9' F 0.7025(10) 0.3443(15) 0.7619(11) 0.097(3) Uiso 0.215(8) 1 d PG A 4
C11' C 0.5510(11) 0.2940(13) 0.5917(12) 0.060(3) Uiso 0.215(8) 1 d PG A 4
H11D H 0.5329 0.2575 0.6128 0.090 Uiso 0.215(8) 1 d PG A 4
H11E H 0.5133 0.3223 0.5564 0.090 Uiso 0.215(8) 1 d PG A 4
H11F H 0.5756 0.2709 0.5674 0.090 Uiso 0.215(8) 1 d PG A 4
C12' C 0.6293(15) 0.4023(12) 0.6194(15) 0.060(3) Uiso 0.215(8) 1 d PG A 4
H12D H 0.6603 0.4336 0.6578 0.090 Uiso 0.215(8) 1 d PG A 4
H12E H 0.6539 0.3791 0.5951 0.090 Uiso 0.215(8) 1 d PG A 4
H12F H 0.5916 0.4305 0.5841 0.090 Uiso 0.215(8) 1 d PG A 4
O3" O 0.5837(9) 0.3813(5) 0.7111(10) 0.0337(17) Uiso 0.319(11) 1 d PGD A 5
C9" C 0.6210(7) 0.3496(5) 0.6735(7) 0.036(2) Uiso 0.319(11) 1 d PG A 5
C10" C 0.6251(8) 0.2691(5) 0.6844(8) 0.080(7) Uiso 0.319(11) 1 d PG A 5
F7" F 0.6601(11) 0.2394(9) 0.6491(12) 0.138(8) Uiso 0.319(11) 1 d PG A 5
F8" F 0.5604(9) 0.2410(7) 0.6567(12) 0.138(8) Uiso 0.319(11) 1 d PG A 5
F9" F 0.6588(11) 0.2540(8) 0.7574(9) 0.138(8) Uiso 0.319(11) 1 d PG A 5
C11" C 0.5830(12) 0.3668(10) 0.5908(8) 0.080(7) Uiso 0.319(11) 1 d PG A 5
H11G H 0.5369 0.3468 0.5710 0.120 Uiso 0.319(11) 1 d PG A 5
H11H H 0.5804 0.4186 0.5837 0.120 Uiso 0.319(11) 1 d PG A 5
H11I H 0.6079 0.3456 0.5656 0.120 Uiso 0.319(11) 1 d PG A 5
C12" C 0.6944(8) 0.3814(9) 0.7049(13) 0.080(7) Uiso 0.319(11) 1 d PG A 5
H12G H 0.7183 0.3707 0.7568 0.120 Uiso 0.319(11) 1 d PG A 5
H12H H 0.7193 0.3603 0.6798 0.120 Uiso 0.319(11) 1 d PG A 5
H12I H 0.6918 0.4333 0.6978 0.120 Uiso 0.319(11) 1 d PG A 5
C13 C 0.5813(4) 0.9759(4) 0.6793(4) 0.0331(18) Uani 1 1 d . . .
C14 C 0.6475(5) 1.0203(5) 0.7165(6) 0.048(2) Uani 1 1 d . B .
C15 C 0.5982(5) 0.8943(5) 0.6904(5) 0.052(2) Uani 1 1 d . B .
H15A H 0.6221 0.8837 0.7429 0.078 Uiso 1 1 calc R . .
H15B H 0.6278 0.8813 0.6669 0.078 Uiso 1 1 calc R . .
H15C H 0.5555 0.8664 0.6684 0.078 Uiso 1 1 calc R . .
C16 C 0.5447(5) 0.9965(6) 0.5985(5) 0.055(3) Uani 1 1 d . B .
H16A H 0.5348 1.0484 0.5941 0.083 Uiso 1 1 calc R . .
H16B H 0.5015 0.9695 0.5749 0.083 Uiso 1 1 calc R . .
H16C H 0.5742 0.9849 0.5746 0.083 Uiso 1 1 calc R . .
C17 C 0.3704(4) 1.1352(4) 0.5921(4) 0.041(2) Uani 1 1 d . . .
C18 C 0.3756(5) 1.1593(5) 0.5228(5) 0.055(2) Uani 1 1 d . B .
C19 C 0.4311(5) 1.1667(5) 0.6599(5) 0.052(2) Uani 1 1 d . B .
H19A H 0.4745 1.1503 0.6606 0.078 Uiso 1 1 calc R . .
H19B H 0.4283 1.1502 0.7044 0.078 Uiso 1 1 calc R . .
H19C H 0.4291 1.2195 0.6577 0.078 Uiso 1 1 calc R . .
C20 C 0.3011(5) 1.1584(6) 0.5889(6) 0.062(3) Uani 1 1 d . B .
H20A H 0.2637 1.1373 0.5455 0.093 Uiso 1 1 calc R . .
H20B H 0.2975 1.2112 0.5862 0.093 Uiso 1 1 calc R . .
H20C H 0.2977 1.1417 0.6330 0.093 Uiso 1 1 calc R . .
O6 O 0.4143(11) 0.8848(10) 0.6372(6) 0.0345(17) Uiso 0.357(12) 1 d PG B 6
C21 C 0.3568(8) 0.8524(7) 0.5753(7) 0.038(3) Uiso 0.357(12) 1 d PG B 6
C22 C 0.3637(6) 0.8677(7) 0.5060(6) 0.062(3) Uiso 0.357(12) 1 d PG B 6
F16 F 0.3099(7) 0.8374(9) 0.4480(7) 0.078(3) Uiso 0.357(12) 1 d PG B 6
F17 F 0.3637(8) 0.9405(8) 0.4959(8) 0.078(3) Uiso 0.357(12) 1 d PG B 6
F18 F 0.4239(6) 0.8391(10) 0.5113(9) 0.078(3) Uiso 0.357(12) 1 d PG B 6
C23 C 0.2886(11) 0.8848(11) 0.5693(12) 0.062(3) Uiso 0.357(12) 1 d PG B 6
H23A H 0.2887 0.9366 0.5621 0.093 Uiso 0.357(12) 1 d PG B 6
H23B H 0.2504 0.8633 0.5281 0.093 Uiso 0.357(12) 1 d PG B 6
H23C H 0.2842 0.8750 0.6140 0.093 Uiso 0.357(12) 1 d PG B 6
C24 C 0.3568(10) 0.7699(8) 0.5868(10) 0.062(3) Uiso 0.357(12) 1 d PG B 6
H24A H 0.3996 0.7496 0.5906 0.093 Uiso 0.357(12) 1 d PG B 6
H24B H 0.3523 0.7601 0.6315 0.093 Uiso 0.357(12) 1 d PG B 6
H24C H 0.3185 0.7484 0.5456 0.093 Uiso 0.357(12) 1 d PG B 6
O6' O 0.4117(11) 0.8830(10) 0.6459(7) 0.0345(17) Uiso 0.310(12) 1 d PG B 7
C21' C 0.3558(8) 0.8468(8) 0.5856(8) 0.038(3) Uiso 0.310(12) 1 d PG B 7
C22' C 0.3722(6) 0.8422(8) 0.5209(7) 0.062(3) Uiso 0.310(12) 1 d PG B 7
F16' F 0.3197(8) 0.8083(11) 0.4644(8) 0.078(3) Uiso 0.310(12) 1 d PG B 7
F17' F 0.3802(9) 0.9101(10) 0.4997(8) 0.078(3) Uiso 0.310(12) 1 d PG B 7
F18' F 0.4315(7) 0.8041(10) 0.5399(10) 0.078(3) Uiso 0.310(12) 1 d PG B 7
C23' C 0.2886(10) 0.8900(12) 0.5641(13) 0.062(3) Uiso 0.310(12) 1 d PG B 7
H23D H 0.2942 0.9382 0.5490 0.093 Uiso 0.310(12) 1 d PG B 7
H23E H 0.2512 0.8658 0.5240 0.093 Uiso 0.310(12) 1 d PG B 7
H23F H 0.2780 0.8930 0.6058 0.093 Uiso 0.310(12) 1 d PG B 7
C24' C 0.3468(11) 0.7699(10) 0.6097(11) 0.062(3) Uiso 0.310(12) 1 d PG B 7
H24D H 0.3889 0.7428 0.6232 0.093 Uiso 0.310(12) 1 d PG B 7
H24E H 0.3362 0.7729 0.6514 0.093 Uiso 0.310(12) 1 d PG B 7
H24F H 0.3094 0.7458 0.5695 0.093 Uiso 0.310(12) 1 d PG B 7
O6" O 0.4207(9) 0.8863(6) 0.6312(8) 0.0345(17) Uiso 0.333(10) 1 d PGD B 8
C21" C 0.3657(7) 0.8563(5) 0.5655(7) 0.038(3) Uiso 0.333(10) 1 d PG B 8
F16" F 0.3254(9) 0.7483(8) 0.5008(8) 0.122(6) Uiso 0.333(10) 1 d PG B 8
F17" F 0.4385(8) 0.7647(7) 0.5608(9) 0.122(6) Uiso 0.333(10) 1 d PG B 8
F18" F 0.3768(10) 0.7439(6) 0.6227(8) 0.122(6) Uiso 0.333(10) 1 d PG B 8
C22" C 0.3769(7) 0.7764(5) 0.5624(6) 0.071(6) Uiso 0.333(10) 1 d PG B 8
C23" C 0.2959(8) 0.8696(10) 0.5672(12) 0.071(6) Uiso 0.333(10) 1 d PG B 8
H23G H 0.2958 0.8465 0.6101 0.106 Uiso 0.333(10) 1 d PG B 8
H23H H 0.2887 0.9210 0.5693 0.106 Uiso 0.333(10) 1 d PG B 8
H23I H 0.2592 0.8495 0.5234 0.106 Uiso 0.333(10) 1 d PG B 8
C24" C 0.3658(11) 0.8931(8) 0.4972(8) 0.071(6) Uiso 0.333(10) 1 d PG B 8
H24G H 0.4096 0.8848 0.4961 0.106 Uiso 0.333(10) 1 d PG B 8
H24H H 0.3292 0.8731 0.4534 0.106 Uiso 0.333(10) 1 d PG B 8
H24I H 0.3586 0.9446 0.4992 0.106 Uiso 0.333(10) 1 d PG B 8

loop_
_atom_site_aniso_label
_atom_site_aniso_U_11
_atom_site_aniso_U_22
_atom_site_aniso_U_33
_atom_site_aniso_U_23
_atom_site_aniso_U_13
_atom_site_aniso_U_12
In1 0.0296(3) 0.0301(3) 0.0323(3) 0.0003(2) 0.0159(2) -0.0010(2)
In2 0.0290(3) 0.0291(3) 0.0305(3) -0.0004(2) 0.0107(2) -0.0010(2)
F1 0.070(4) 0.047(3) 0.059(3) 0.016(3) 0.019(3) 0.004(3)
F2 0.046(3) 0.080(4) 0.046(3) 0.007(3) 0.024(3) -0.002(3)
F3 0.056(4) 0.093(5) 0.030(3) 0.004(3) 0.002(3) -0.007(3)
F10 0.069(4) 0.044(3) 0.112(5) -0.002(3) 0.054(4) -0.012(3)
F11 0.049(3) 0.089(4) 0.087(4) -0.015(3) 0.048(3) -0.001(3)
F12 0.037(3) 0.086(4) 0.058(4) 0.003(3) 0.012(3) -0.006(3)
F13 0.110(5) 0.038(3) 0.073(4) 0.019(3) 0.037(4) 0.004(3)
F14 0.116(5) 0.070(4) 0.037(3) 0.000(3) 0.006(3) -0.009(4)
F15 0.093(5) 0.092(5) 0.084(4) 0.014(4) 0.062(4) 0.020(4)
O1 0.016(3) 0.039(3) 0.032(3) 0.001(2) 0.006(2) -0.001(2)
O4 0.030(3) 0.036(3) 0.034(3) -0.004(2) 0.017(2) 0.002(2)
O5 0.057(4) 0.033(3) 0.040(3) 0.002(3) -0.002(3) -0.005(3)
C1 0.027(4) 0.043(5) 0.032(4) -0.002(4) 0.007(3) -0.002(3)
C2 0.037(5) 0.058(6) 0.038(5) 0.001(4) 0.008(4) 0.001(4)
C3 0.027(5) 0.065(6) 0.047(5) 0.014(5) 0.008(4) 0.004(4)
C4 0.045(5) 0.041(5) 0.048(5) -0.008(4) 0.010(4) -0.012(4)
C13 0.030(4) 0.039(4) 0.039(4) -0.002(3) 0.023(4) 0.002(3)
C14 0.053(6) 0.046(6) 0.065(6) 0.007(4) 0.045(5) 0.007(4)
C15 0.060(6) 0.043(5) 0.058(6) -0.003(4) 0.032(5) 0.007(4)
C16 0.064(7) 0.071(7) 0.041(5) 0.003(5) 0.033(5) 0.006(5)
C17 0.045(5) 0.033(4) 0.034(4) 0.002(3) 0.008(4) -0.001(4)
C18 0.066(7) 0.040(5) 0.047(5) 0.004(4) 0.013(5) 0.002(5)
C19 0.053(6) 0.039(5) 0.051(5) -0.003(4) 0.011(5) -0.002(4)
C20 0.050(6) 0.066(7) 0.068(7) 0.013(5) 0.024(5) 0.014(5)

loop_
_atom_type_symbol
_atom_type_description
_atom_type_scat_dispersion_real
_atom_type_scat_dispersion_imag
_atom_type_scat_source
C C 0.0033 0.0016 'International Tables Vol C Tables 4.2.6.8 and 6.1.1.4'
H H 0.0000 0.0000 'International Tables Vol C Tables 4.2.6.8 and 6.1.1.4'
O O 0.0106 0.0060 'International Tables Vol C Tables 4.2.6.8 and 6.1.1.4'
F F 0.0171 0.0103 'International Tables Vol C Tables 4.2.6.8 and 6.1.1.4'
In In -0.7276 1.3100 'International Tables Vol C Tables 4.2.6.8 and 6.1.1.4'

loop_
_geom_angle_atom_site_label_1
_geom_angle_atom_site_label_2
_geom_angle_atom_site_label_3
_geom_angle
_geom_angle_site_symmetry_1
_geom_angle_site_symmetry_3
_geom_angle_publ_flag
O2' In1 O2 16.4(9) . . ?
O2' In1 O3" 113.7(5) . . ?
O2 In1 O3" 118.7(9) . . ?
O2' In1 O3' 117.5(7) . . ?
O2 In1 O3' 118.2(11) . . ?
O3" In1 O3' 13.5(8) . . ?
O2' In1 O3 117.6(4) . . ?
O2 In1 O3 120.0(9) . . ?
O3" In1 O3 8.7(7) . . ?
O3' In1 O3 5.2(11) . . ?
O2' In1 O1 127.6(2) . . ?
O2 In1 O1 114.8(9) . . ?
O3" In1 O1 113.9(5) . . ?
O3' In1 O1 104.5(6) . . ?
O3 In1 O1 107.0(3) . . ?
O2' In1 O1 116.2(2) . 2_656 ?
O2 In1 O1 126.8(9) . 2_656 ?
O3" In1 O1 99.4(5) . 2_656 ?
O3' In1 O1 107.2(8) . 2_656 ?
O3 In1 O1 103.2(4) . 2_656 ?
O1 In1 O1 75.8(2) . 2_656 ?
O2' In1 In1 137.0(2) . 2_656 ?
O2 In1 In1 135.5(8) . 2_656 ?
O3" In1 In1 105.9(5) . 2_656 ?
O3' In1 In1 104.9(7) . 2_656 ?
O3 In1 In1 104.0(4) . 2_656 ?
O1 In1 In1 38.29(14) . 2_656 ?
O1 In1 In1 38.17(13) 2_656 2_656 ?
O6' In2 O5 118.0(5) . . ?
O6' In2 O6" 12.2(7) . . ?
O5 In2 O6" 113.5(5) . . ?
O6' In2 O6 6.0(8) . . ?
O5 In2 O6 115.0(5) . . ?
O6" In2 O6 6.4(10) . . ?
O6' In2 O4 104.8(4) . 2_656 ?
O5 In2 O4 125.5(2) . 2_656 ?
O6" In2 O4 114.5(5) . 2_656 ?
O6 In2 O4 110.2(4) . 2_656 ?
O6' In2 O4 105.1(6) . . ?
O5 In2 O4 119.6(2) . . ?
O6" In2 O4 99.7(5) . . ?
O6 In2 O4 103.5(7) . . ?
O4 In2 O4 75.2(2) 2_656 . ?
O6' In2 In2 103.0(5) . 2_656 ?
O5 In2 In2 138.71(16) . 2_656 ?
O6" In2 In2 105.7(5) . 2_656 ?
O6 In2 In2 105.5(5) . 2_656 ?
O4 In2 In2 38.21(14) 2_656 2_656 ?
O4 In2 In2 37.84(14) . 2_656 ?
C1 O1 In1 125.6(4) . . ?
C1 O1 In1 122.8(4) . 2_656 ?
In1 O1 In1 103.5(2) . 2_656 ?
C13 O4 In2 127.2(5) . 2_656 ?
C13 O4 In2 121.6(4) . . ?
In2 O4 In2 103.9(2) 2_656 . ?
C17 O5 In2 131.3(5) . . ?
O1 C1 C2 105.7(6) . . ?
O1 C1 C3 109.3(7) . . ?
C2 C1 C3 108.1(7) . . ?
O1 C1 C4 110.4(6) . . ?
C2 C1 C4 110.4(7) . . ?
C3 C1 C4 112.7(7) . . ?
F3 C2 F1 107.8(7) . . ?
F3 C2 F2 105.8(7) . . ?
F1 C2 F2 104.9(7) . . ?
F3 C2 C1 113.8(8) . . ?
F1 C2 C1 113.6(8) . . ?
F2 C2 C1 110.3(7) . . ?
C5 O2 In1 132.0(15) . . ?
O2 C5 C6 109.5 . . ?
O2 C5 C7 109.5 . . ?
C6 C5 C7 109.5 . . ?
O2 C5 C8 109.5 . . ?
C6 C5 C8 109.5 . . ?
C7 C5 C8 109.5 . . ?
F6 C6 F4 109.5 . . ?
F6 C6 F5 109.5 . . ?
F4 C6 F5 109.5 . . ?
F6 C6 C5 109.5 . . ?
F4 C6 C5 109.5 . . ?
F5 C6 C5 109.5 . . ?
C5' O2' In1 132.0(4) . . ?
O2' C5' C6' 109.5 . . ?
O2' C5' C7' 109.5 . . ?
C6' C5' C7' 109.5 . . ?
O2' C5' C8' 109.5 . . ?
C6' C5' C8' 109.5 . . ?
C7' C5' C8' 109.5 . . ?
F5' C6' F6' 109.5 . . ?
F5' C6' F4' 109.5 . . ?
F6' C6' F4' 109.5 . . ?
F5' C6' C5' 109.5 . . ?
F6' C6' C5' 109.5 . . ?
F4' C6' C5' 109.5 . . ?
C9 O3 In1 130.0(6) . . ?
O3 C9 C10 109.5 . . ?
O3 C9 C11 109.5 . . ?
C10 C9 C11 109.5 . . ?
O3 C9 C12 109.5 . . ?
C10 C9 C12 109.5 . . ?
C11 C9 C12 109.5 . . ?
F8 C10 F7 109.5 . . ?
F8 C10 F9 109.5 . . ?
F7 C10 F9 109.4 . . ?
F8 C10 C9 109.5 . . ?
F7 C10 C9 109.5 . . ?
F9 C10 C9 109.5 . . ?
C9' O3' In1 131.2(12) . . ?
O3' C9' C10' 109.5 . . ?
O3' C9' C12' 109.5 . . ?
C10' C9' C12' 109.5 . . ?
O3' C9' C11' 109.5 . . ?
C10' C9' C11' 109.5 . . ?
C12' C9' C11' 109.5 . . ?
F7' C10' F8' 109.5 . . ?
F7' C10' F9' 109.5 . . ?
F8' C10' F9' 109.5 . . ?
F7' C10' C9' 109.5 . . ?
F8' C10' C9' 109.5 . . ?
F9' C10' C9' 109.5 . . ?
C9" O3" In1 128.4(8) . . ?
O3" C9" C10" 109.5 . . ?
O3" C9" C11" 109.5 . . ?
C10" C9" C11" 109.5 . . ?
O3" C9" C12" 109.5 . . ?
C10" C9" C12" 109.5 . . ?
C11" C9" C12" 109.5 . . ?
F7" C10" F9" 109.4 . . ?
F7" C10" F8" 109.5 . . ?
F9" C10" F8" 109.5 . . ?
F7" C10" C9" 109.5 . . ?
F9" C10" C9" 109.5 . . ?
F8" C10" C9" 109.5 . . ?
O4 C13 C16 111.0(7) . . ?
O4 C13 C14 103.9(6) . . ?
C16 C13 C14 109.2(7) . . ?
O4 C13 C15 110.2(6) . . ?
C16 C13 C15 112.3(7) . . ?
C14 C13 C15 109.9(7) . . ?
F10 C14 F12 108.0(8) . . ?
F10 C14 F11 106.3(7) . . ?
F12 C14 F11 105.1(7) . . ?
F10 C14 C13 113.4(8) . . ?
F12 C14 C13 111.3(7) . . ?
F11 C14 C13 112.3(7) . . ?
O5 C17 C18 104.8(7) . . ?
O5 C17 C20 109.3(8) . . ?
C18 C17 C20 110.1(8) . . ?
O5 C17 C19 111.3(7) . . ?
C18 C17 C19 109.6(8) . . ?
C20 C17 C19 111.6(8) . . ?
F15 C18 F13 106.2(9) . . ?
F15 C18 F14 105.9(8) . . ?
F13 C18 F14 105.7(8) . . ?
F15 C18 C17 114.3(8) . . ?
F13 C18 C17 111.8(8) . . ?
F14 C18 C17 112.3(8) . . ?
C21 O6 In2 129.1(8) . . ?
O6 C21 C22 109.5 . . ?
O6 C21 C23 109.5 . . ?
C22 C21 C23 109.5 . . ?
O6 C21 C24 109.5 . . ?
C22 C21 C24 109.5 . . ?
C23 C21 C24 109.5 . . ?
F16 C22 F18 109.5 . . ?
F16 C22 F17 109.5 . . ?
F18 C22 F17 109.5 . . ?
F16 C22 C21 109.5 . . ?
F18 C22 C21 109.5 . . ?
F17 C22 C21 109.5 . . ?
C21' O6' In2 130.5(9) . . ?
O6' C21' C22' 109.5 . . ?
O6' C21' C24' 109.5 . . ?
C22' C21' C24' 109.5 . . ?
O6' C21' C23' 109.5 . . ?
C22' C21' C23' 109.5 . . ?
C24' C21' C23' 109.5 . . ?
F18' C22' F16' 109.5 . . ?
F18' C22' F17' 109.5 . . ?
F16' C22' F17' 109.5 . . ?
F18' C22' C21' 109.5 . . ?
F16' C22' C21' 109.5 . . ?
F17' C22' C21' 109.5 . . ?
C21" O6" In2 127.7(8) . . ?
O6" C21" C22" 109.5 . . ?
O6" C21" C23" 109.5 . . ?
C22" C21" C23" 109.5 . . ?
O6" C21" C24" 109.5 . . ?
C22" C21" C24" 109.5 . . ?
C23" C21" C24" 109.5 . . ?
F17" C22" F18" 109.5 . . ?
F17" C22" F16" 109.4 . . ?
F18" C22" F16" 109.5 . . ?
F17" C22" C21" 109.5 . . ?
F18" C22" C21" 109.5 . . ?
F16" C22" C21" 109.5 . . ?

loop_
_geom_bond_atom_site_label_1
_geom_bond_atom_site_label_2
_geom_bond_distance
_geom_bond_site_symmetry_2
_geom_bond_publ_flag
In1 O2' 1.926(6) . ?
In1 O2 1.95(2) . ?
In1 O3" 1.966(8) . ?
In1 O3' 1.966(9) . ?
In1 O3 1.977(7) . ?
In1 O1 2.129(5) . ?
In1 O1 2.134(5) 2_656 ?
In1 In1 3.3487(10) 2_656 ?
In2 O6' 1.965(18) . ?
In2 O5 1.969(6) . ?
In2 O6" 1.970(8) . ?
In2 O6 1.963(17) . ?
In2 O4 2.120(5) 2_656 ?
In2 O4 2.138(5) . ?
In2 In2 3.3542(11) 2_656 ?
F1 C2 1.330(11) . ?
F2 C2 1.377(11) . ?
F3 C2 1.317(10) . ?
F10 C14 1.308(10) . ?
F11 C14 1.362(10) . ?
F12 C14 1.365(11) . ?
F13 C18 1.342(11) . ?
F14 C18 1.358(11) . ?
F15 C18 1.323(12) . ?
O1 C1 1.450(9) . ?
O1 In1 2.134(5) 2_656 ?
O4 C13 1.437(9) . ?
O4 In2 2.120(5) 2_656 ?
O5 C17 1.422(10) . ?
C1 C2 1.500(12) . ?
C1 C3 1.517(12) . ?
C1 C4 1.532(12) . ?
O2 C5 1.4399 . ?
C5 C6 1.4901 . ?
C5 C7 1.5297 . ?
C5 C8 1.5300 . ?
C6 F6 1.3498 . ?
C6 F4 1.3500 . ?
C6 F5 1.3502 . ?
O2' C5' 1.4395 . ?
C5' C6' 1.4902 . ?
C5' C7' 1.5300 . ?
C5' C8' 1.5302 . ?
C6' F5' 1.3500 . ?
C6' F6' 1.3500 . ?
C6' F4' 1.3501 . ?
O3 C9 1.4399 . ?
C9 C10 1.4898 . ?
C9 C11 1.5300 . ?
C9 C12 1.5301 . ?
C10 F8 1.3501 . ?
C10 F7 1.3501 . ?
C10 F9 1.3503 . ?
O3' C9' 1.4402 . ?
C9' C10' 1.4900 . ?
C9' C12' 1.5300 . ?
C9' C11' 1.5300 . ?
C10' F7' 1.3497 . ?
C10' F8' 1.3500 . ?
C10' F9' 1.3504 . ?
O3" C9" 1.4401 . ?
C9" C10" 1.4897 . ?
C9" C11" 1.5300 . ?
C9" C12" 1.5300 . ?
C10" F7" 1.3500 . ?
C10" F9" 1.3500 . ?
C10" F8" 1.3502 . ?
C13 C16 1.510(12) . ?
C13 C14 1.519(13) . ?
C13 C15 1.533(12) . ?
C17 C18 1.510(13) . ?
C17 C20 1.518(13) . ?
C17 C19 1.527(12) . ?
O6 C21 1.4401 . ?
C21 C22 1.4899 . ?
C21 C23 1.5301 . ?
C21 C24 1.5302 . ?
C22 F16 1.3498 . ?
C22 F18 1.3500 . ?
C22 F17 1.3501 . ?
O6' C21' 1.4400 . ?
C21' C22' 1.4900 . ?
C21' C24' 1.5301 . ?
C21' C23' 1.5302 . ?
C22' F18' 1.3495 . ?
C22' F16' 1.3499 . ?
C22' F17' 1.3501 . ?
O6" C21" 1.4399 . ?
C21" C22" 1.4901 . ?
C21" C23" 1.5300 . ?
C21" C24" 1.5300 . ?
F16" C22" 1.3501 . ?
F17" C22" 1.3499 . ?
F18" C22" 1.3499 . ?

loop_
_geom_torsion_atom_site_label_1
_geom_torsion_atom_site_label_2
_geom_torsion_atom_site_label_3
_geom_torsion_atom_site_label_4
_geom_torsion
_geom_torsion_site_symmetry_1
_geom_torsion_site_symmetry_2
_geom_torsion_site_symmetry_3
_geom_torsion_site_symmetry_4
_geom_torsion_publ_flag
O2' In1 O1 C1 90.1(6) . . . . ?
O2 In1 O1 C1 78.1(11) . . . . ?
O3" In1 O1 C1 -63.4(8) . . . . ?
O3' In1 O1 C1 -53.1(10) . . . . ?
O3 In1 O1 C1 -57.8(7) . . . . ?
O1 In1 O1 C1 -157.5(5) 2_656 . . . ?
In1 In1 O1 C1 -148.9(7) 2_656 . . . ?
O2' In1 O1 In1 -121.0(3) . . . 2_656 ?
O2 In1 O1 In1 -133.0(9) . . . 2_656 ?
O3" In1 O1 In1 85.5(6) . . . 2_656 ?
O3' In1 O1 In1 95.9(9) . . . 2_656 ?
O3 In1 O1 In1 91.2(5) . . . 2_656 ?
O1 In1 O1 In1 -8.6(3) 2_656 . . 2_656 ?
O6' In2 O4 C13 60.3(7) . . . . ?
O5 In2 O4 C13 -75.2(6) . . . . ?
O6" In2 O4 C13 49.1(7) . . . . ?
O6 In2 O4 C13 54.3(7) . . . . ?
O4 In2 O4 C13 162.0(4) 2_656 . . . ?
In2 In2 O4 C13 152.2(6) 2_656 . . . ?
O6' In2 O4 In2 -91.9(5) . . . 2_656 ?
O5 In2 O4 In2 132.6(3) . . . 2_656 ?
O6" In2 O4 In2 -103.1(5) . . . 2_656 ?
O6 In2 O4 In2 -97.9(5) . . . 2_656 ?
O4 In2 O4 In2 9.8(3) 2_656 . . 2_656 ?
O6' In2 O5 C17 174.2(9) . . . . ?
O6" In2 O5 C17 -173.1(9) . . . . ?
O6 In2 O5 C17 -180.0(10) . . . . ?
O4 In2 O5 C17 36.8(9) 2_656 . . . ?
O4 In2 O5 C17 -55.8(8) . . . . ?
In2 In2 O5 C17 -12.6(10) 2_656 . . . ?
In1 O1 C1 C2 -57.1(8) . . . . ?
In1 O1 C1 C2 159.6(5) 2_656 . . . ?
In1 O1 C1 C3 -173.2(5) . . . . ?
In1 O1 C1 C3 43.4(8) 2_656 . . . ?
In1 O1 C1 C4 62.3(8) . . . . ?
In1 O1 C1 C4 -81.1(7) 2_656 . . . ?
O1 C1 C2 F3 174.8(7) . . . . ?
C3 C1 C2 F3 -68.3(10) . . . . ?
C4 C1 C2 F3 55.3(10) . . . . ?
O1 C1 C2 F1 -61.4(9) . . . . ?
C3 C1 C2 F1 55.6(9) . . . . ?
C4 C1 C2 F1 179.2(7) . . . . ?
O1 C1 C2 F2 56.1(9) . . . . ?
C3 C1 C2 F2 173.1(7) . . . . ?
C4 C1 C2 F2 -63.3(9) . . . . ?
O2' In1 O2 C5 -108(4) . . . . ?
O3" In1 O2 C5 175.5(16) . . . . ?
O3' In1 O2 C5 160.1(17) . . . . ?
O3 In1 O2 C5 165.7(16) . . . . ?
O1 In1 O2 C5 36(2) . . . . ?
O1 In1 O2 C5 -55(2) 2_656 . . . ?
In1 In1 O2 C5 -4(3) 2_656 . . . ?
In1 O2 C5 C6 153(2) . . . . ?
In1 O2 C5 C7 33(2) . . . . ?
In1 O2 C5 C8 -87(2) . . . . ?
O2 C5 C6 F6 60.0 . . . . ?
C7 C5 C6 F6 180.0 . . . . ?
C8 C5 C6 F6 -60.0 . . . . ?
O2 C5 C6 F4 -180.0 . . . . ?
C7 C5 C6 F4 -60.0 . . . . ?
C8 C5 C6 F4 60.0 . . . . ?
O2 C5 C6 F5 -60.0 . . . . ?
C7 C5 C6 F5 60.0 . . . . ?
C8 C5 C6 F5 180.0 . . . . ?
O2 In1 O2' C5' 70(3) . . . . ?
O3" In1 O2' C5' -178.3(7) . . . . ?
O3' In1 O2' C5' 167.3(9) . . . . ?
O3 In1 O2' C5' 173.1(5) . . . . ?
O1 In1 O2' C5' 28.1(6) . . . . ?
O1 In1 O2' C5' -63.9(5) 2_656 . . . ?
In1 In1 O2' C5' -23.1(6) 2_656 . . . ?
In1 O2' C5' C6' 134.5(5) . . . . ?
In1 O2' C5' C7' 14.5(5) . . . . ?
In1 O2' C5' C8' -105.5(5) . . . . ?
O2' C5' C6' F5' -60.0 . . . . ?
C7' C5' C6' F5' 60.0 . . . . ?
C8' C5' C6' F5' 180.0 . . . . ?
O2' C5' C6' F6' 60.0 . . . . ?
C7' C5' C6' F6' -180.0 . . . . ?
C8' C5' C6' F6' -60.0 . . . . ?
O2' C5' C6' F4' 180.0 . . . . ?
C7' C5' C6' F4' -60.0 . . . . ?
C8' C5' C6' F4' 60.0 . . . . ?
O2' In1 O3 C9 -15.0(9) . . . . ?
O2 In1 O3 C9 3.5(14) . . . . ?
O3" In1 O3 C9 -80(5) . . . . ?
O3' In1 O3 C9 75(11) . . . . ?
O1 In1 O3 C9 136.6(6) . . . . ?
O1 In1 O3 C9 -144.4(7) 2_656 . . . ?
In1 In1 O3 C9 176.3(6) 2_656 . . . ?
In1 O3 C9 C10 95.5(8) . . . . ?
In1 O3 C9 C11 -144.5(8) . . . . ?
In1 O3 C9 C12 -24.5(8) . . . . ?
O3 C9 C10 F8 180.0 . . . . ?
C11 C9 C10 F8 60.0 . . . . ?
C12 C9 C10 F8 -60.0 . . . . ?
O3 C9 C10 F7 60.0 . . . . ?
C11 C9 C10 F7 -60.0 . . . . ?
C12 C9 C10 F7 180.0 . . . . ?
O3 C9 C10 F9 -60.0 . . . . ?
C11 C9 C10 F9 -180.0 . . . . ?
C12 C9 C10 F9 60.0 . . . . ?
O2' In1 O3' C9' -8.9(18) . . . . ?
O2 In1 O3' C9' 10(2) . . . . ?
O3" In1 O3' C9' -86(3) . . . . ?
O3 In1 O3' C9' -101(10) . . . . ?
O1 In1 O3' C9' 138.7(12) . . . . ?
O1 In1 O3' C9' -141.9(13) 2_656 . . . ?
In1 In1 O3' C9' 178.3(12) 2_656 . . . ?
In1 O3' C9' C10' 115.7(17) . . . . ?
In1 O3' C9' C12' -4.3(17) . . . . ?
In1 O3' C9' C11' -124.3(17) . . . . ?
O3' C9' C10' F7' 60.0 . . . . ?
C12' C9' C10' F7' 180.0 . . . . ?
C11' C9' C10' F7' -60.0 . . . . ?
O3' C9' C10' F8' -180.0 . . . . ?
C12' C9' C10' F8' -60.0 . . . . ?
C11' C9' C10' F8' 60.0 . . . . ?
O3' C9' C10' F9' -60.0 . . . . ?
C12' C9' C10' F9' 60.0 . . . . ?
C11' C9' C10' F9' 180.0 . . . . ?
O2' In1 O3" C9" -26.7(13) . . . . ?
O2 In1 O3" C9" -9.3(17) . . . . ?
O3' In1 O3" C9" 83(4) . . . . ?
O3 In1 O3" C9" 92(5) . . . . ?
O1 In1 O3" C9" 130.6(10) . . . . ?
O1 In1 O3" C9" -150.8(10) 2_656 . . . ?
In1 In1 O3" C9" 170.6(10) 2_656 . . . ?
In1 O3" C9" C10" -171.2(12) . . . . ?
In1 O3" C9" C11" -51.1(12) . . . . ?
In1 O3" C9" C12" 68.8(12) . . . . ?
O3" C9" C10" F7" 180.0 . . . . ?
C11" C9" C10" F7" 60.0 . . . . ?
C12" C9" C10" F7" -60.0 . . . . ?
O3" C9" C10" F9" -60.1 . . . . ?
C11" C9" C10" F9" 179.9 . . . . ?
C12" C9" C10" F9" 59.9 . . . . ?
O3" C9" C10" F8" 59.9 . . . . ?
C11" C9" C10" F8" -60.1 . . . . ?
C12" C9" C10" F8" 179.9 . . . . ?
In2 O4 C13 C16 -176.1(6) 2_656 . . . ?
In2 O4 C13 C16 38.6(8) . . . . ?
In2 O4 C13 C14 -58.8(8) 2_656 . . . ?
In2 O4 C13 C14 155.9(5) . . . . ?
In2 O4 C13 C15 58.9(8) 2_656 . . . ?
In2 O4 C13 C15 -86.4(7) . . . . ?
O4 C13 C14 F10 -62.4(9) . . . . ?
C16 C13 C14 F10 56.1(10) . . . . ?
C15 C13 C14 F10 179.7(7) . . . . ?
O4 C13 C14 F12 59.6(8) . . . . ?
C16 C13 C14 F12 178.0(7) . . . . ?
C15 C13 C14 F12 -58.3(9) . . . . ?
O4 C13 C14 F11 177.1(7) . . . . ?
C16 C13 C14 F11 -64.4(9) . . . . ?
C15 C13 C14 F11 59.2(9) . . . . ?
In2 O5 C17 C18 130.6(7) . . . . ?
In2 O5 C17 C20 -111.4(8) . . . . ?
In2 O5 C17 C19 12.3(11) . . . . ?
O5 C17 C18 F15 -61.8(10) . . . . ?
C20 C17 C18 F15 -179.2(8) . . . . ?
C19 C17 C18 F15 57.8(10) . . . . ?
O5 C17 C18 F13 177.5(8) . . . . ?
C20 C17 C18 F13 60.1(11) . . . . ?
C19 C17 C18 F13 -62.9(10) . . . . ?
O5 C17 C18 F14 58.9(10) . . . . ?
C20 C17 C18 F14 -58.5(10) . . . . ?
C19 C17 C18 F14 178.5(8) . . . . ?
O6' In2 O6 C21 105(11) . . . . ?
O5 In2 O6 C21 -16.6(13) . . . . ?
O6" In2 O6 C21 -95(7) . . . . ?
O4 In2 O6 C21 132.1(8) 2_656 . . . ?
O4 In2 O6 C21 -148.9(9) . . . . ?
In2 In2 O6 C21 172.0(8) 2_656 . . . ?
In2 O6 C21 C22 76.0(11) . . . . ?
In2 O6 C21 C23 -44.0(11) . . . . ?
In2 O6 C21 C24 -164.0(11) . . . . ?
O6 C21 C22 F16 -180.0 . . . . ?
C23 C21 C22 F16 -60.0 . . . . ?
C24 C21 C22 F16 60.0 . . . . ?
O6 C21 C22 F18 60.0 . . . . ?
C23 C21 C22 F18 180.0 . . . . ?
C24 C21 C22 F18 -60.0 . . . . ?
O6 C21 C22 F17 -60.0 . . . . ?
C23 C21 C22 F17 60.0 . . . . ?
C24 C21 C22 F17 180.0 . . . . ?
O5 In2 O6' C21' -9.6(13) . . . . ?
O6" In2 O6' C21' -81(3) . . . . ?
O6 In2 O6' C21' -70(10) . . . . ?
O4 In2 O6' C21' 135.7(9) 2_656 . . . ?
O4 In2 O6' C21' -146.0(10) . . . . ?
In2 In2 O6' C21' 175.0(9) 2_656 . . . ?
In2 O6' C21' C22' 84.4(12) . . . . ?
In2 O6' C21' C24' -155.6(12) . . . . ?
In2 O6' C21' C23' -35.7(12) . . . . ?
O6' C21' C22' F18' 60.0 . . . . ?
C24' C21' C22' F18' -60.0 . . . . ?
C23' C21' C22' F18' -180.0 . . . . ?
O6' C21' C22' F16' -180.0 . . . . ?
C24' C21' C22' F16' 60.0 . . . . ?
C23' C21' C22' F16' -60.0 . . . . ?
O6' C21' C22' F17' -60.0 . . . . ?
C24' C21' C22' F17' 180.0 . . . . ?
C23' C21' C22' F17' 60.0 . . . . ?
O6' In2 O6" C21" 96(4) . . . . ?
O5 In2 O6" C21" -18.6(12) . . . . ?
O6 In2 O6" C21" 86(8) . . . . ?
O4 In2 O6" C21" 134.9(9) 2_656 . . . ?
O4 In2 O6" C21" -147.0(9) . . . . ?
In2 In2 O6" C21" 174.6(9) 2_656 . . . ?
In2 O6" C21" C22" -176.1(12) . . . . ?
In2 O6" C21" C23" -56.1(12) . . . . ?
In2 O6" C21" C24" 63.9(12) . . . . ?
O6" C21" C22" F17" -60.0 . . . . ?
C23" C21" C22" F17" 180.0 . . . . ?
C24" C21" C22" F17" 60.0 . . . . ?
O6" C21" C22" F18" 60.0 . . . . ?
C23" C21" C22" F18" -60.0 . . . . ?
C24" C21" C22" F18" 180.0 . . . . ?
O6" C21" C22" F16" -180.0 . . . . ?
C23" C21" C22" F16" 60.0 . . . . ?
C24" C21" C22" F16" -60.0 . . . . ?
